data_7213733
loop_
_publ_author_name
'Fang, Wei-Hui'
'Yang, Guo-Yu'

_publ_section_title
;
 Constructing heterometallic frameworks with highly connected topology
 based on edge-to-edge hexanuclear lanthanide clusters
;
_journal_issue 10
_journal_name_full CrystEngComm
_journal_page_first 1885
_journal_paper_doi 10.1039/c3ce42224k
_journal_volume 16
_journal_year 2014
_chemical_formula_sum 'C74 H63 Cl Cu5 I4 N6 O25 Sm3'
_chemical_formula_weight 2748.10
_chemical_name_systematic
;
?
;
_space_group_IT_number 2
_symmetry_cell_setting triclinic
_symmetry_space_group_name_Hall '-P 1'
_symmetry_space_group_name_H-M 'P -1'
_atom_sites_solution_hydrogens none
_atom_sites_solution_primary direct
_atom_sites_solution_secondary difmap
_audit_creation_method SHELXL-97
_cell_angle_alpha 102.3640(10)
_cell_angle_beta 97.7940(10)
_cell_angle_gamma 100.390(2)
_cell_formula_units_Z 2
_cell_length_a 11.1699(2)
_cell_length_b 14.0489(3)
_cell_length_c 27.7447(3)
_cell_measurement_reflns_used 31653
_cell_measurement_temperature 293(2)
_cell_measurement_theta_max 75.9018
_cell_measurement_theta_min 3.2959
_cell_volume 4113.77(13)
_computing_structure_refinement 'SHELXL-97 (Sheldrick, 1997)'
_computing_structure_solution 'SHELXS-97 (Sheldrick, 1990)'
_diffrn_ambient_temperature 293(2)
_diffrn_measured_fraction_theta_full 0.964
_diffrn_measured_fraction_theta_max 0.964
_diffrn_measurement_device_type 'SuperNova, Dual, Cu at zero, Atlas'
_diffrn_measurement_method CCD_Profile_fitting
_diffrn_radiation_monochromator graphite
_diffrn_radiation_source 'fine-focus sealed tube'
_diffrn_radiation_type CuK\a
_diffrn_radiation_wavelength 1.54178
_diffrn_reflns_av_R_equivalents 0.0764
_diffrn_reflns_av_sigmaI/netI 0.0452
_diffrn_reflns_limit_h_max 13
_diffrn_reflns_limit_h_min -13
_diffrn_reflns_limit_k_max 17
_diffrn_reflns_limit_k_min -17
_diffrn_reflns_limit_l_max 34
_diffrn_reflns_limit_l_min -34
_diffrn_reflns_number 68085
_diffrn_reflns_theta_full 75.41
_diffrn_reflns_theta_max 75.41
_diffrn_reflns_theta_min 3.31
_diffrn_standards_decay_% none
_diffrn_standards_interval_count none
_diffrn_standards_interval_time none
_diffrn_standards_number none
_exptl_absorpt_coefficient_mu 29.935
_exptl_absorpt_correction_T_max 1.00000
_exptl_absorpt_correction_T_min 0.15273
_exptl_absorpt_correction_type multi-scan
_exptl_absorpt_process_details 'SADABS (Sheldrick, 1996)'
_exptl_crystal_colour orange
_exptl_crystal_density_diffrn 2.219
_exptl_crystal_density_method 'not measured'
_exptl_crystal_description Prism
_exptl_crystal_F_000 2618
_exptl_crystal_size_max 0.428
_exptl_crystal_size_mid 0.322
_exptl_crystal_size_min 0.218
_refine_diff_density_max 3.574
_refine_diff_density_min -5.059
_refine_diff_density_rms 0.268
_refine_ls_extinction_method none
_refine_ls_goodness_of_fit_ref 0.991
_refine_ls_hydrogen_treatment constr
_refine_ls_matrix_type full
_refine_ls_number_parameters 1053
_refine_ls_number_reflns 16430
_refine_ls_number_restraints 67
_refine_ls_restrained_S_all 0.996
_refine_ls_R_factor_all 0.0881
_refine_ls_R_factor_gt 0.0760
_refine_ls_shift/su_max 0.002
_refine_ls_shift/su_mean 0.000
_refine_ls_structure_factor_coef Fsqd
_refine_ls_weighting_details 'calc w=1/[\s^2^(Fo^2^)+(0.1288P)^2^+59.5384P] where P=(Fo^2^+2Fc^2^)/3'
_refine_ls_weighting_scheme calc
_refine_ls_wR_factor_gt 0.2019
_refine_ls_wR_factor_ref 0.2164
_reflns_number_gt 13602
_reflns_number_total 16430
_reflns_threshold_expression >2sigma(I)
_cod_data_source_file c3ce42224k.txt
_cod_data_source_block 1
_cod_original_cell_volume 4113.76(12)
_cod_original_sg_symbol_H-M p-1
_cod_database_code 7213733

loop_
_symmetry_equiv_pos_as_xyz
'x, y, z'
'-x, -y, -z'

loop_
_atom_site_label
_atom_site_type_symbol
_atom_site_fract_x
_atom_site_fract_y
_atom_site_fract_z
_atom_site_U_iso_or_equiv
_atom_site_adp_type
_atom_site_occupancy
_atom_site_symmetry_multiplicity
_atom_site_calc_flag
_atom_site_refinement_flags
Sm1 Sm 0.47208(6) 0.19537(8) 0.51060(2) 0.0604(3) Uani 1 1 d .
Sm2 Sm 0.13225(8) 0.24166(8) 0.48956(4) 0.0822(4) Uani 1 1 d .
Sm3 Sm -0.17180(7) -0.01071(9) 0.47224(2) 0.0394(2) Uani 0.90 1 d P
Sm3' Sm -0.1690(6) 0.0430(6) 0.4724(2) 0.0224(13) Uani 0.10 1 d P
Cu1 Cu 0.04272(13) 0.60088(10) 1.02956(4) 0.0245(3) Uani 1 1 d .
Cu2 Cu 0.21280(15) 0.65509(11) 0.96762(5) 0.0300(3) Uani 1 1 d .
Cu3 Cu 0.28699(13) 0.84038(10) 1.02901(4) 0.0253(3) Uani 1 1 d .
Cu4 Cu 0.44709(13) 0.90281(11) 0.96948(5) 0.0272(3) Uani 1 1 d .
Cu5 Cu 0.5000 0.5000 1.0000 0.0461(5) Uani 1 2 d S
Cu6 Cu 0.0000 0.0000 0.0000 0.0461(5) Uani 1 2 d S
I1 I 0.19494(5) 0.48866(4) 1.000036(19) 0.02391(15) Uani 1 1 d .
I2 I 0.04871(5) 0.76143(4) 0.992983(18) 0.02309(15) Uani 1 1 d .
I3 I 0.45206(6) 0.73630(4) 0.99987(2) 0.02669(15) Uani 1 1 d .
C1 C -0.1248(12) 0.4085(10) 0.8653(4) 0.043(3) Uani 1 1 d .
C2 C -0.1466(13) 0.3807(12) 0.8133(4) 0.055(4) Uani 1 1 d .
C3 C -0.1219(10) 0.2911(10) 0.7882(3) 0.037(3) Uani 1 1 d .
C4 C -0.0725(11) 0.2335(11) 0.8176(4) 0.047(3) Uani 1 1 d .
C5 C -0.0530(10) 0.2693(10) 0.8694(3) 0.039(3) Uani 1 1 d .
C6 C -0.2511(11) 0.2781(11) 0.7060(4) 0.046(3) Uani 1 1 d .
C7 C -0.2823(11) 0.2438(10) 0.6550(4) 0.043(3) Uani 1 1 d .
C8 C -0.2159(10) 0.1846(10) 0.6279(4) 0.042(3) Uani 1 1 d .
C9 C -0.1153(9) 0.1598(10) 0.6543(4) 0.042(3) Uani 1 1 d .
C10 C -0.0852(11) 0.1928(10) 0.7063(4) 0.045(3) Uani 1 1 d .
C11 C -0.1518(10) 0.2554(10) 0.7328(4) 0.040(3) Uani 1 1 d .
C12 C -0.2547(9) 0.1444(11) 0.5726(4) 0.046(3) Uani 1 1 d .
C13 C 0.092(2) 0.631(2) 0.8629(9) 0.103(5) Uani 1 1 d U
C14 C 0.068(2) 0.598(2) 0.8101(8) 0.103(5) Uani 1 1 d .
C15 C 0.1512(16) 0.5643(10) 0.7863(5) 0.059(4) Uani 1 1 d .
C16 C 0.2798(19) 0.5824(13) 0.8167(6) 0.072(5) Uani 1 1 d .
C18 C 0.030(2) 0.4631(14) 0.7062(6) 0.087(6) Uani 1 1 d .
C19 C 0.0162(17) 0.4121(12) 0.6542(6) 0.072(4) Uani 1 1 d .
C20 C 0.112(2) 0.4374(13) 0.6330(8) 0.089(7) Uani 1 1 d .
C21 C 0.2200(18) 0.4963(13) 0.6543(6) 0.068(4) Uani 1 1 d .
C22 C 0.2358(18) 0.5362(15) 0.7046(5) 0.076(5) Uani 1 1 d .
C23 C 0.1318(17) 0.5268(10) 0.7317(5) 0.060(4) Uani 1 1 d .
C24 C 0.0941(15) 0.3702(16) 0.5701(9) 0.078(5) Uani 1 1 d .
C25 C 0.3700(11) -0.1967(9) 0.1285(4) 0.037(2) Uani 1 1 d .
C26 C 0.4064(11) -0.1784(10) 0.1801(4) 0.044(3) Uani 1 1 d .
C27 C 0.3903(10) -0.0885(9) 0.2102(3) 0.036(2) Uani 1 1 d .
C28 C 0.3317(12) -0.0278(9) 0.1863(4) 0.041(3) Uani 1 1 d .
C29 C 0.3016(11) -0.0529(8) 0.1349(4) 0.035(2) Uani 1 1 d .
C30 C 0.5349(11) -0.0900(9) 0.2878(3) 0.039(3) Uani 1 1 d .
C31 C 0.5682(10) -0.0675(9) 0.3396(3) 0.036(2) Uani 1 1 d .
C32 C 0.4956(9) -0.0200(9) 0.3701(3) 0.035(2) Uani 1 1 d .
C33 C 0.3897(10) 0.0059(10) 0.3483(3) 0.040(3) Uani 1 1 d .
C34 C 0.3554(11) -0.0167(9) 0.2961(3) 0.039(3) Uani 1 1 d .
C35 C 0.4256(10) -0.0653(9) 0.2657(4) 0.037(2) Uani 1 1 d .
C36 C 0.5289(9) 0.0012(10) 0.4266(3) 0.040(3) Uani 1 1 d .
C37 C 0.648(2) 0.0977(16) 0.1373(8) 0.086(5) Uani 1 1 d U
C38 C 0.6625(19) 0.137(3) 0.1937(9) 0.130(12) Uani 1 1 d .
C39 C 0.585(2) 0.1823(12) 0.2067(8) 0.091(6) Uani 1 1 d U
C40 C 0.513(3) 0.2220(19) 0.1799(7) 0.115(6) Uani 1 1 d U
C41 C 0.5213(19) 0.1817(19) 0.1316(6) 0.095(5) Uani 1 1 d .
C42 C 0.670(3) 0.1877(19) 0.3000(7) 0.115(6) Uani 1 1 d .
C43 C 0.6718(19) 0.1992(19) 0.3489(6) 0.095(5) Uani 1 1 d .
C44 C 0.5674(19) 0.2382(14) 0.3672(6) 0.080(6) Uani 1 1 d .
C45 C 0.473(2) 0.2543(14) 0.3327(6) 0.087(6) Uani 1 1 d .
C46 C 0.483(2) 0.2363(15) 0.2818(6) 0.081(5) Uani 1 1 d .
C47 C 0.587(2) 0.2075(13) 0.2660(7) 0.088(6) Uani 1 1 d .
C48 C 0.5476(18) 0.240(2) 0.4198(6) 0.102(8) Uani 1 1 d .
C49 C 0.3718(14) 0.3749(10) 0.9045(4) 0.051(3) Uani 1 1 d .
C50 C 0.3456(14) 0.3387(9) 0.8536(4) 0.051(3) Uani 1 1 d .
C51 C 0.4097(10) 0.3867(8) 0.8232(4) 0.032(2) Uani 1 1 d .
C52 C 0.5065(11) 0.4670(10) 0.8492(4) 0.045(3) Uani 1 1 d .
C53 C 0.5286(12) 0.4999(10) 0.9002(4) 0.048(3) Uani 1 1 d .
C54 C 0.2711(11) 0.2945(8) 0.7407(4) 0.040(3) Uani 1 1 d .
C55 C 0.2526(10) 0.2602(8) 0.6889(4) 0.038(2) Uani 1 1 d .
C56 C 0.3461(10) 0.2849(8) 0.6625(4) 0.035(2) Uani 1 1 d .
C57 C 0.4570(10) 0.3490(9) 0.6891(4) 0.035(2) Uani 1 1 d .
C58 C 0.4742(9) 0.3824(8) 0.7406(3) 0.033(2) Uani 1 1 d .
C59 C 0.3843(10) 0.3529(8) 0.7676(4) 0.031(2) Uani 1 1 d .
C60 C 0.3365(10) 0.2379(9) 0.6073(3) 0.037(2) Uani 1 1 d .
C61 C -0.0763(9) -0.0611(8) 0.0845(3) 0.028(2) Uani 1 1 d U
C62 C -0.0848(9) -0.0565(7) 0.1340(3) 0.0257(19) Uani 1 1 d U
C63 C -0.0192(9) 0.0263(7) 0.1719(3) 0.0254(19) Uani 1 1 d .
C64 C 0.0525(10) 0.1030(8) 0.1558(3) 0.031(2) Uani 1 1 d .
C65 C 0.0575(9) 0.0925(8) 0.1056(3) 0.028(2) Uani 1 1 d .
C66 C -0.1217(9) -0.0221(7) 0.2407(3) 0.028(2) Uani 1 1 d .
C67 C -0.1226(10) -0.0154(8) 0.2914(3) 0.031(2) Uani 1 1 d .
C68 C -0.0249(9) 0.0452(8) 0.3277(3) 0.028(2) Uani 1 1 d .
C69 C 0.0730(10) 0.1002(9) 0.3125(3) 0.034(2) Uani 1 1 d U
C70 C 0.0747(10) 0.0919(9) 0.2620(4) 0.035(2) Uani 1 1 d .
C71 C -0.0219(9) 0.0332(7) 0.2253(3) 0.0240(18) Uani 1 1 d .
C72 C -0.0259(10) 0.0543(9) 0.3828(3) 0.034(2) Uani 1 1 d .
N1 N -0.0777(8) 0.3550(7) 0.8935(3) 0.0299(18) Uani 1 1 d .
N2 N 0.1848(10) 0.6253(6) 0.8912(3) 0.036(2) Uani 1 1 d .
N3 N 0.3220(8) -0.1344(7) 0.1059(3) 0.0285(17) Uani 1 1 d .
N4 N 0.5925(10) 0.1362(7) 0.1065(3) 0.040(2) Uani 1 1 d .
N5 N 0.4612(10) 0.4529(7) 0.9288(3) 0.042(2) Uani 1 1 d .
N6 N -0.0058(8) 0.0114(6) 0.0694(3) 0.0288(17) Uani 1 1 d .
Cl Cl 0.3070(13) 0.3454(12) 0.2194(6) 0.113(4) Uani 0.50 1 d P
Cl' Cl 0.2617(9) 0.3893(7) 0.2270(4) 0.066(2) Uani 0.50 1 d P
O1 O -0.1966(7) 0.0843(7) 0.5511(3) 0.048(2) Uani 1 1 d U
O2 O -0.3449(10) 0.1727(10) 0.5509(4) 0.074(2) Uani 1 1 d .
O3 O 0.1801(16) 0.4022(13) 0.5506(5) 0.116(6) Uani 1 1 d .
O4 O 0.0215(13) 0.3052(9) 0.5587(3) 0.077(3) Uani 1 1 d .
O5 O 0.6129(7) -0.0354(7) 0.4452(3) 0.048(2) Uani 1 1 d .
O6 O 0.4697(7) 0.0501(7) 0.4510(3) 0.045(2) Uani 1 1 d U
O7 O 0.6252(13) 0.2408(13) 0.4539(5) 0.101(4) Uani 1 1 d U
O8 O 0.4372(11) 0.2404(11) 0.4297(3) 0.088(4) Uani 1 1 d .
O9 O 0.4323(7) 0.2469(7) 0.5908(2) 0.047(2) Uani 1 1 d U
O10 O 0.2317(8) 0.1923(8) 0.5833(3) 0.058(3) Uani 1 1 d .
O11 O -0.1068(9) -0.0065(6) 0.3952(3) 0.047(2) Uani 1 1 d .
O12 O 0.0545(7) 0.1208(7) 0.4131(2) 0.0436(19) Uani 1 1 d .
O15 O 0.2602(7) 0.1231(7) 0.4835(3) 0.0421(18) Uani 1 1 d U
O14 O 0.3441(14) 0.3220(13) 0.5135(8) 0.135(8) Uani 1 1 d .
O16 O 0.0207(7) 0.1045(8) 0.5140(3) 0.061(3) Uani 1 1 d .
O20 O 0.220(2) 0.3025(13) 0.2443(6) 0.136(7) Uani 1 1 d .
O19 O 0.409(2) 0.3946(15) 0.2306(11) 0.171(10) Uani 1 1 d .
O17 O 0.243(2) 0.464(3) 0.2588(10) 0.210(14) Uani 1 1 d .
O18 O 0.218(3) 0.376(3) 0.1767(9) 0.223(14) Uani 1 1 d .
O4W O -0.080(6) 0.295(5) 0.345(2) 0.44(3) Uiso 1 1 d .
O5W O -0.178(4) 0.444(3) 0.4984(17) 0.31(2) Uiso 1 1 d .
C17 C 0.296(2) 0.6140(14) 0.8683(7) 0.029(4) Uani 0.50 1 d P
C17' C 0.200(4) 0.544(3) 0.8643(9) 0.068(10) Uani 0.50 1 d P
O13 O 0.5583(16) 0.3720(14) 0.5380(6) 0.121(7) Uani 1 1 d .
O3W O -0.2154(10) 0.1433(10) 0.4459(4) 0.074(2) Uani 1 1 d .
O1W O 0.2250(16) 0.2978(14) 0.4171(7) 0.120(6) Uani 1 1 d .
O2W O -0.027(3) 0.294(2) 0.4468(6) 0.199(14) Uani 1 1 d .
C73 C 0.452(4) 0.398(3) 0.5370(14) 0.147(11) Uani 1 1 d U
C74 C 0.431(4) 0.505(2) 0.5602(9) 0.167(16) Uani 1 1 d .
I4 I 0.30896(5) 1.01805(4) 1.00865(2) 0.02723(15) Uani 1 1 d .

loop_
_atom_site_aniso_label
_atom_site_aniso_U_11
_atom_site_aniso_U_22
_atom_site_aniso_U_33
_atom_site_aniso_U_23
_atom_site_aniso_U_13
_atom_site_aniso_U_12
Sm1 0.0325(3) 0.1316(8) 0.0102(3) 0.0181(3) -0.0004(2) 0.0025(4)
Sm2 0.0500(5) 0.0904(7) 0.0720(6) -0.0426(5) 0.0070(4) 0.0054(4)
Sm3 0.0198(3) 0.0841(7) 0.0040(3) 0.0028(4) 0.0016(2) -0.0051(4)
Sm3' 0.020(3) 0.041(3) 0.010(2) 0.012(3) -0.0006(18) 0.014(3)
Cu1 0.0302(7) 0.0354(7) 0.0048(5) 0.0019(5) 0.0013(5) 0.0040(6)
Cu2 0.0437(9) 0.0309(7) 0.0115(6) 0.0005(5) 0.0050(6) 0.0034(6)
Cu3 0.0314(7) 0.0313(7) 0.0078(5) 0.0008(5) 0.0005(5) -0.0003(6)
Cu4 0.0316(7) 0.0381(8) 0.0114(6) 0.0071(5) 0.0032(5) 0.0052(6)
Cu5 0.0716(13) 0.0574(11) 0.0062(6) 0.0061(6) 0.0097(7) 0.0059(9)
Cu6 0.0716(13) 0.0574(11) 0.0062(6) 0.0061(6) 0.0097(7) 0.0059(9)
I1 0.0227(3) 0.0288(3) 0.0180(3) 0.0050(2) 0.0034(2) 0.0010(2)
I2 0.0276(3) 0.0281(3) 0.0101(2) 0.00389(19) 0.00100(19) -0.0001(2)
I3 0.0341(3) 0.0277(3) 0.0191(3) 0.0071(2) 0.0095(2) 0.0035(2)
C1 0.056(7) 0.066(8) 0.008(4) 0.004(4) 0.004(4) 0.021(6)
C2 0.058(8) 0.094(11) 0.020(5) 0.015(6) 0.005(5) 0.038(8)
C3 0.033(5) 0.071(8) 0.007(4) 0.003(4) 0.004(4) 0.018(5)
C4 0.039(6) 0.085(9) 0.010(4) -0.002(5) -0.002(4) 0.020(6)
C5 0.035(6) 0.073(8) 0.007(4) 0.000(4) 0.002(4) 0.017(5)
C6 0.039(6) 0.081(9) 0.017(5) 0.003(5) 0.004(4) 0.019(6)
C7 0.037(6) 0.076(8) 0.009(4) 0.001(5) 0.002(4) 0.010(6)
C8 0.022(5) 0.080(8) 0.014(5) -0.003(5) 0.005(4) 0.005(5)
C9 0.021(5) 0.083(9) 0.013(4) -0.001(5) 0.000(4) 0.008(5)
C10 0.038(6) 0.081(9) 0.007(4) -0.007(5) 0.001(4) 0.015(6)
C11 0.031(5) 0.077(8) 0.010(4) 0.004(5) -0.001(4) 0.017(5)
C12 0.012(4) 0.104(10) 0.010(4) 0.004(5) 0.000(3) -0.003(5)
C13 0.082(7) 0.146(9) 0.071(7) 0.005(7) 0.018(6) 0.024(7)
C14 0.082(7) 0.146(9) 0.071(7) 0.005(7) 0.018(6) 0.024(7)
C15 0.091(11) 0.040(7) 0.032(6) -0.007(5) 0.019(7) -0.008(7)
C16 0.100(13) 0.071(10) 0.042(8) 0.004(7) 0.010(8) 0.025(9)
C18 0.108(15) 0.084(12) 0.041(8) -0.011(8) 0.022(9) -0.025(11)
C19 0.075(11) 0.062(9) 0.060(10) 0.001(7) -0.003(8) -0.006(8)
C20 0.107(15) 0.059(9) 0.097(14) -0.004(9) 0.068(13) -0.003(10)
C21 0.090(12) 0.068(10) 0.044(8) 0.009(7) 0.002(8) 0.025(9)
C22 0.105(13) 0.115(14) 0.029(7) 0.020(8) 0.014(7) 0.068(12)
C23 0.105(12) 0.039(6) 0.023(6) -0.006(5) 0.014(7) -0.008(7)
C24 0.041(8) 0.094(13) 0.114(16) 0.057(12) 0.028(9) 0.004(8)
C25 0.049(6) 0.049(6) 0.010(4) 0.002(4) 0.005(4) 0.012(5)
C26 0.041(6) 0.062(7) 0.019(5) -0.007(5) -0.002(4) 0.012(5)
C27 0.037(6) 0.062(7) 0.004(4) -0.002(4) -0.002(4) 0.010(5)
C28 0.053(7) 0.056(7) 0.012(4) 0.003(4) 0.000(4) 0.017(6)
C29 0.046(6) 0.044(6) 0.017(5) 0.002(4) 0.009(4) 0.016(5)
C30 0.043(6) 0.064(7) 0.008(4) 0.003(4) 0.000(4) 0.019(5)
C31 0.037(6) 0.062(7) 0.010(4) 0.005(4) 0.002(4) 0.016(5)
C32 0.024(5) 0.073(8) 0.013(4) 0.014(4) 0.002(4) 0.017(5)
C33 0.035(6) 0.076(8) 0.007(4) 0.006(4) 0.003(4) 0.014(5)
C34 0.042(6) 0.064(7) 0.009(4) 0.005(4) -0.002(4) 0.014(5)
C35 0.039(6) 0.055(7) 0.013(4) 0.003(4) 0.000(4) 0.013(5)
C36 0.019(5) 0.091(9) 0.011(4) 0.019(5) 0.000(4) 0.007(5)
C37 0.089(9) 0.093(9) 0.079(9) 0.016(7) 0.012(7) 0.034(7)
C38 0.083(13) 0.29(3) 0.110(16) 0.16(2) 0.058(12) 0.105(19)
C39 0.162(19) 0.041(8) 0.101(14) 0.039(9) 0.069(13) 0.042(11)
C40 0.20(2) 0.130(13) 0.033(6) 0.030(7) 0.032(9) 0.071(13)
C41 0.079(9) 0.168(15) 0.028(5) 0.000(7) 0.015(5) 0.028(9)
C42 0.20(2) 0.130(13) 0.033(6) 0.030(7) 0.032(9) 0.071(13)
C43 0.079(9) 0.168(15) 0.028(5) 0.000(7) 0.015(5) 0.028(9)
C44 0.105(14) 0.082(11) 0.032(7) 0.014(7) -0.003(8) -0.018(10)
C45 0.145(19) 0.078(11) 0.033(7) 0.013(7) 0.010(9) 0.013(11)
C46 0.123(16) 0.095(13) 0.038(8) 0.027(8) 0.025(9) 0.036(12)
C47 0.16(2) 0.059(10) 0.054(10) 0.018(8) 0.038(12) 0.026(11)
C48 0.061(11) 0.19(2) 0.038(8) 0.032(11) 0.007(8) -0.023(12)
C49 0.079(9) 0.051(7) 0.022(5) 0.000(5) 0.026(6) 0.008(6)
C50 0.079(9) 0.043(6) 0.022(5) -0.006(4) 0.025(6) -0.006(6)
C51 0.040(6) 0.038(5) 0.017(4) 0.000(4) 0.008(4) 0.010(4)
C52 0.039(6) 0.072(8) 0.014(5) 0.001(5) 0.000(4) 0.003(6)
C53 0.052(7) 0.057(7) 0.020(5) -0.003(5) -0.004(5) 0.003(6)
C54 0.048(7) 0.040(6) 0.029(5) -0.003(4) 0.021(5) 0.000(5)
C55 0.036(6) 0.043(6) 0.022(5) -0.006(4) 0.008(4) -0.005(5)
C56 0.033(5) 0.041(6) 0.022(5) -0.002(4) 0.002(4) 0.000(4)
C57 0.031(5) 0.052(6) 0.013(4) -0.003(4) 0.006(4) -0.002(5)
C58 0.026(5) 0.053(6) 0.011(4) -0.006(4) 0.001(4) 0.001(4)
C59 0.036(5) 0.038(5) 0.017(4) 0.000(4) 0.009(4) 0.006(4)
C60 0.037(6) 0.059(7) 0.007(4) 0.004(4) -0.007(4) -0.001(5)
C61 0.037(5) 0.042(5) 0.004(3) 0.005(3) 0.006(3) 0.006(4)
C62 0.034(5) 0.035(4) 0.009(4) 0.002(3) 0.010(3) 0.009(4)
C63 0.028(5) 0.040(5) 0.009(4) 0.005(3) 0.003(3) 0.011(4)
C64 0.040(6) 0.047(6) 0.007(4) 0.010(4) 0.007(4) 0.004(5)
C65 0.037(5) 0.041(5) 0.005(4) 0.008(3) 0.004(3) 0.005(4)
C66 0.036(5) 0.039(5) 0.008(4) 0.004(3) 0.010(4) 0.003(4)
C67 0.038(6) 0.043(5) 0.009(4) 0.004(4) 0.011(4) 0.001(4)
C68 0.033(5) 0.042(5) 0.009(4) 0.006(3) 0.008(3) 0.008(4)
C69 0.037(5) 0.053(5) 0.009(4) 0.008(4) 0.001(3) 0.002(4)
C70 0.035(6) 0.051(6) 0.016(4) 0.008(4) 0.007(4) -0.002(5)
C71 0.034(5) 0.033(5) 0.007(4) 0.007(3) 0.005(3) 0.009(4)
C72 0.044(6) 0.054(6) 0.011(4) 0.013(4) 0.008(4) 0.018(5)
N1 0.035(4) 0.045(5) 0.007(3) 0.002(3) 0.000(3) 0.007(4)
N2 0.060(6) 0.031(4) 0.012(4) 0.001(3) 0.000(4) 0.005(4)
N3 0.033(4) 0.043(5) 0.006(3) 0.003(3) -0.002(3) 0.008(4)
N4 0.065(7) 0.039(5) 0.017(4) 0.006(3) -0.002(4) 0.020(5)
N5 0.064(7) 0.043(5) 0.017(4) 0.004(4) 0.014(4) 0.011(5)
N6 0.042(5) 0.036(4) 0.008(3) 0.002(3) 0.011(3) 0.006(4)
Cl 0.079(8) 0.114(10) 0.127(11) 0.020(8) 0.029(7) -0.022(7)
Cl' 0.066(5) 0.064(5) 0.071(5) 0.014(4) 0.013(4) 0.027(4)
O1 0.032(4) 0.089(6) 0.011(3) -0.007(3) 0.005(3) 0.002(4)
O2 0.055(4) 0.117(6) 0.035(3) -0.001(4) 0.017(3) 0.001(4)
O3 0.128(13) 0.143(13) 0.055(8) -0.015(8) 0.035(8) 0.004(10)
O4 0.101(9) 0.086(8) 0.025(5) -0.010(5) 0.005(5) 0.005(7)
O5 0.038(4) 0.089(6) 0.012(3) 0.008(4) -0.011(3) 0.019(4)
O6 0.035(4) 0.093(6) 0.011(3) 0.011(3) 0.011(3) 0.017(4)
O7 0.087(7) 0.147(9) 0.059(6) 0.040(6) 0.002(6) -0.007(6)
O8 0.075(8) 0.170(13) 0.010(4) 0.020(5) 0.005(4) 0.004(8)
O9 0.038(4) 0.080(5) 0.008(3) 0.000(3) 0.004(3) -0.010(4)
O10 0.033(4) 0.087(7) 0.031(4) -0.014(4) -0.004(4) -0.001(4)
O11 0.070(6) 0.060(5) 0.012(3) 0.009(3) 0.021(4) 0.006(4)
O12 0.038(4) 0.076(6) 0.007(3) 0.001(3) -0.004(3) 0.002(4)
O15 0.035(4) 0.072(5) 0.017(3) 0.006(3) 0.000(3) 0.013(3)
O14 0.072(9) 0.133(13) 0.23(2) 0.119(15) 0.037(11) -0.007(9)
O16 0.018(4) 0.128(8) 0.012(3) -0.023(4) 0.003(3) 0.003(4)
O20 0.19(2) 0.108(12) 0.082(11) 0.017(9) 0.014(12) -0.017(12)
O19 0.138(18) 0.110(14) 0.26(3) 0.062(17) 0.051(18) -0.014(13)
O17 0.093(14) 0.39(4) 0.14(2) 0.06(3) 0.030(14) 0.04(2)
O18 0.24(3) 0.34(4) 0.100(17) 0.10(2) 0.025(18) 0.03(3)
C17 0.042(12) 0.028(9) 0.017(8) 0.006(7) 0.007(8) 0.005(8)
C17' 0.11(3) 0.10(2) 0.018(11) 0.018(13) 0.012(13) 0.07(2)
O13 0.108(12) 0.162(15) 0.081(10) 0.078(11) -0.010(9) -0.034(11)
O3W 0.055(4) 0.117(6) 0.035(3) -0.001(4) 0.017(3) 0.001(4)
O1W 0.102(12) 0.132(14) 0.138(15) 0.072(12) 0.016(11) 0.013(10)
O2W 0.33(3) 0.29(3) 0.055(8) 0.043(12) 0.028(13) 0.27(3)
C73 0.152(14) 0.149(14) 0.140(14) 0.049(10) 0.026(10) 0.013(9)
C74 0.28(4) 0.099(18) 0.061(13) 0.010(12) -0.027(19) -0.06(2)
I4 0.0251(3) 0.0302(3) 0.0247(3) 0.0067(2) 0.0047(2) 0.0017(2)

loop_
_atom_type_symbol
_atom_type_description
_atom_type_scat_dispersion_real
_atom_type_scat_dispersion_imag
_atom_type_scat_source
C C 0.0181 0.0091 'International Tables Vol C Tables 4.2.6.8 and 6.1.1.4'
H H 0.0000 0.0000 'International Tables Vol C Tables 4.2.6.8 and 6.1.1.4'
N N 0.0311 0.0180 'International Tables Vol C Tables 4.2.6.8 and 6.1.1.4'
O O 0.0492 0.0322 'International Tables Vol C Tables 4.2.6.8 and 6.1.1.4'
Cu Cu -1.9646 0.5888 'International Tables Vol C Tables 4.2.6.8 and 6.1.1.4'
I I -0.3257 6.8362 'International Tables Vol C Tables 4.2.6.8 and 6.1.1.4'
Sm Sm -5.3236 12.2178 'International Tables Vol C Tables 4.2.6.8 and 6.1.1.4'
Cl Cl 0.3639 0.7018 'International Tables Vol C Tables 4.2.6.8 and 6.1.1.4'

loop_
_geom_angle_atom_site_label_1
_geom_angle_atom_site_label_2
_geom_angle_atom_site_label_3
_geom_angle
_geom_angle_site_symmetry_1
_geom_angle_site_symmetry_3
O2 Sm1 O9 84.8(3) 1_655 .
O2 Sm1 O6 86.4(3) 1_655 .
O9 Sm1 O6 140.6(3) . .
O2 Sm1 O15 143.7(4) 1_655 .
O9 Sm1 O15 88.5(3) . .
O6 Sm1 O15 76.5(3) . .
O2 Sm1 O13 87.2(5) 1_655 .
O9 Sm1 O13 73.5(4) . .
O6 Sm1 O13 144.3(5) . .
O15 Sm1 O13 124.8(5) . .
O2 Sm1 O8 126.7(4) 1_655 .
O9 Sm1 O8 138.0(4) . .
O6 Sm1 O8 75.5(4) . .
O15 Sm1 O8 79.8(3) . .
O13 Sm1 O8 80.5(5) . .
O2 Sm1 O14 140.1(6) 1_655 .
O9 Sm1 O14 69.5(5) . .
O6 Sm1 O14 132.7(6) . .
O15 Sm1 O14 67.8(4) . .
O13 Sm1 O14 57.0(6) . .
O8 Sm1 O14 68.7(6) . .
O2 Sm1 O7 77.1(4) 1_655 .
O9 Sm1 O7 141.4(4) . .
O6 Sm1 O7 72.5(4) . .
O15 Sm1 O7 125.5(4) . .
O13 Sm1 O7 71.8(6) . .
O8 Sm1 O7 49.7(4) . .
O14 Sm1 O7 104.2(5) . .
O2 Sm1 C73 111.6(9) 1_655 .
O9 Sm1 C73 65.8(7) . .
O6 Sm1 C73 151.4(7) . .
O15 Sm1 C73 97.8(8) . .
O13 Sm1 C73 27.1(8) . .
O8 Sm1 C73 75.9(8) . .
O14 Sm1 C73 30.2(8) . .
O7 Sm1 C73 89.5(8) . .
O2 Sm1 O5 78.2(3) 1_655 2_656
O9 Sm1 O5 65.9(3) . 2_656
O6 Sm1 O5 74.7(3) . 2_656
O15 Sm1 O5 66.5(3) . 2_656
O13 Sm1 O5 137.7(4) . 2_656
O8 Sm1 O5 139.2(3) . 2_656
O14 Sm1 O5 115.1(4) . 2_656
O7 Sm1 O5 139.7(4) . 2_656
C73 Sm1 O5 129.3(7) . 2_656
O2 Sm1 C48 100.6(5) 1_655 .
O9 Sm1 C48 150.7(6) . .
O6 Sm1 C48 68.7(6) . .
O15 Sm1 C48 102.5(4) . .
O13 Sm1 C48 78.0(6) . .
O8 Sm1 C48 26.2(5) . .
O14 Sm1 C48 89.5(7) . .
O7 Sm1 C48 24.0(5) . .
C73 Sm1 C48 85.7(9) . .
O5 Sm1 C48 143.4(6) 2_656 .
O2 Sm1 Sm2 159.7(2) 1_655 .
O9 Sm1 Sm2 75.5(2) . .
O6 Sm1 Sm2 105.97(19) . .
O15 Sm1 Sm2 33.5(2) . .
O13 Sm1 Sm2 91.4(5) . .
O8 Sm1 Sm2 72.8(3) . .
O14 Sm1 Sm2 34.4(4) . .
O7 Sm1 Sm2 121.5(3) . .
C73 Sm1 Sm2 64.4(8) . .
O5 Sm1 Sm2 89.47(16) 2_656 .
C48 Sm1 Sm2 98.9(5) . .
O2W Sm2 O12 72.8(5) . .
O2W Sm2 O14 128.0(9) . .
O12 Sm2 O14 122.1(6) . .
O2W Sm2 O15 144.8(5) . .
O12 Sm2 O15 72.4(3) . .
O14 Sm2 O15 69.0(5) . .
O2W Sm2 O16 101.6(8) . .
O12 Sm2 O16 76.3(3) . .
O14 Sm2 O16 129.7(4) . .
O15 Sm2 O16 75.1(3) . .
O2W Sm2 O3 88.3(7) . .
O12 Sm2 O3 159.5(5) . .
O14 Sm2 O3 63.8(7) . .
O15 Sm2 O3 125.1(5) . .
O16 Sm2 O3 116.3(4) . .
O2W Sm2 O4 77.9(5) . .
O12 Sm2 O4 129.6(4) . .
O14 Sm2 O4 108.3(6) . .
O15 Sm2 O4 130.3(4) . .
O16 Sm2 O4 70.5(4) . .
O3 Sm2 O4 50.2(5) . .
O2W Sm2 O1W 76.1(7) . .
O12 Sm2 O1W 69.3(5) . .
O14 Sm2 O1W 67.1(6) . .
O15 Sm2 O1W 86.9(5) . .
O16 Sm2 O1W 144.7(5) . .
O3 Sm2 O1W 98.9(6) . .
O4 Sm2 O1W 139.9(5) . .
O2W Sm2 C24 84.0(6) . .
O12 Sm2 C24 150.2(4) . .
O14 Sm2 C24 86.8(7) . .
O15 Sm2 C24 130.6(4) . .
O16 Sm2 C24 90.9(4) . .
O3 Sm2 C24 27.1(5) . .
O4 Sm2 C24 23.2(4) . .
O1W Sm2 C24 123.3(6) . .
O2W Sm2 O10 146.5(5) . .
O12 Sm2 O10 123.2(3) . .
O14 Sm2 O10 71.9(4) . .
O15 Sm2 O10 62.5(3) . .
O16 Sm2 O10 60.5(3) . .
O3 Sm2 O10 77.1(5) . .
O4 Sm2 O10 69.5(3) . .
O1W Sm2 O10 135.5(4) . .
C24 Sm2 O10 69.3(4) . .
O2W Sm2 Sm3 136.3(8) . 2_556
O12 Sm2 Sm3 79.0(2) . 2_556
O14 Sm2 Sm3 95.2(4) . 2_556
O15 Sm2 Sm3 38.4(2) . 2_556
O16 Sm2 Sm3 38.4(2) . 2_556
O3 Sm2 Sm3 121.2(4) . 2_556
O4 Sm2 Sm3 96.3(3) . 2_556
O1W Sm2 Sm3 123.6(4) . 2_556
C24 Sm2 Sm3 107.5(4) . 2_556
O10 Sm2 Sm3 44.20(19) . 2_556
O11 Sm3 O5 99.0(3) . 1_455
O11 Sm3 O16 86.6(3) . 2_556
O5 Sm3 O16 139.6(3) 1_455 2_556
O11 Sm3 O15 141.6(3) . 2_556
O5 Sm3 O15 75.5(3) 1_455 2_556
O16 Sm3 O15 75.7(3) 2_556 2_556
O11 Sm3 O1 146.4(3) . .
O5 Sm3 O1 88.1(3) 1_455 .
O16 Sm3 O1 109.1(3) 2_556 .
O15 Sm3 O1 72.0(3) 2_556 .
O11 Sm3 O16 88.2(3) . .
O5 Sm3 O16 147.7(3) 1_455 .
O16 Sm3 O16 71.9(4) 2_556 .
O15 Sm3 O16 117.0(3) 2_556 .
O1 Sm3 O16 69.9(3) . .
O11 Sm3 O3W 70.5(3) . .
O5 Sm3 O3W 71.7(3) 1_455 .
O16 Sm3 O3W 145.3(3) 2_556 .
O15 Sm3 O3W 137.7(3) 2_556 .
O1 Sm3 O3W 80.9(3) . .
O16 Sm3 O3W 81.4(4) . .
O11 Sm3 O10 72.8(3) . 2_556
O5 Sm3 O10 76.7(3) 1_455 2_556
O16 Sm3 O10 66.7(3) 2_556 2_556
O15 Sm3 O10 68.9(3) 2_556 2_556
O1 Sm3 O10 140.4(3) . 2_556
O16 Sm3 O10 135.0(3) . 2_556
O3W Sm3 O10 126.2(3) . 2_556
O11 Sm3 Sm2 111.4(2) . 2_556
O5 Sm3 Sm2 104.3(2) 1_455 2_556
O16 Sm3 Sm2 38.8(2) 2_556 2_556
O15 Sm3 Sm2 38.8(2) 2_556 2_556
O1 Sm3 Sm2 98.3(2) . 2_556
O16 Sm3 Sm2 102.1(3) . 2_556
O3W Sm3 Sm2 175.9(2) . 2_556
O10 Sm3 Sm2 52.5(2) 2_556 2_556
O11 Sm3 Sm3 86.8(2) . 2_556
O5 Sm3 Sm3 173.1(2) 1_455 2_556
O16 Sm3 Sm3 36.5(2) 2_556 2_556
O15 Sm3 Sm3 97.67(19) 2_556 2_556
O1 Sm3 Sm3 89.14(19) . 2_556
O16 Sm3 Sm3 35.4(3) . 2_556
O3W Sm3 Sm3 114.1(2) . 2_556
O10 Sm3 Sm3 101.6(2) 2_556 2_556
Sm2 Sm3 Sm3 69.87(4) 2_556 2_556
Sm3' Sm3 Sm1 123.7(5) . 2_556
O11 Sm3 Sm1 125.2(2) . 2_556
O5 Sm3 Sm1 44.7(2) 1_455 2_556
O16 Sm3 Sm1 100.1(2) 2_556 2_556
O15 Sm3 Sm1 31.70(18) 2_556 2_556
O1 Sm3 Sm1 82.3(2) . 2_556
O16 Sm3 Sm1 145.7(2) . 2_556
O3W Sm3 Sm1 114.3(2) . 2_556
O10 Sm3 Sm1 61.2(2) 2_556 2_556
Sm2 Sm3 Sm1 61.57(3) 2_556 2_556
Sm3 Sm3 Sm1 128.59(5) 2_556 2_556
N1 Cu1 I1 109.2(3) 2_567 .
N1 Cu1 I2 108.9(3) 2_567 .
I1 Cu1 I2 115.47(5) . .
N1 Cu1 I1 108.0(3) 2_567 2_567
I1 Cu1 I1 114.03(5) . 2_567
I2 Cu1 I1 100.78(5) . 2_567
N1 Cu1 Cu2 124.5(3) 2_567 .
I1 Cu1 Cu2 58.29(4) . .
I2 Cu1 Cu2 57.30(4) . .
I1 Cu1 Cu2 126.88(5) 2_567 .
N1 Cu1 Cu1 125.8(3) 2_567 2_567
I1 Cu1 Cu1 57.73(5) . 2_567
I2 Cu1 Cu1 124.39(7) . 2_567
I1 Cu1 Cu1 56.29(5) 2_567 2_567
Cu2 Cu1 Cu1 94.41(6) . 2_567
N2 Cu2 I2 104.6(3) . .
N2 Cu2 I3 106.5(3) . .
I2 Cu2 I3 118.97(5) . .
N2 Cu2 I1 111.7(3) . .
I2 Cu2 I1 114.40(6) . .
I3 Cu2 I1 100.60(5) . .
N2 Cu2 Cu3 124.3(3) . .
I2 Cu2 Cu3 59.59(5) . .
I3 Cu2 Cu3 59.44(5) . .
I1 Cu2 Cu3 123.56(6) . .
N2 Cu2 Cu1 128.2(3) . .
I2 Cu2 Cu1 57.88(4) . .
I3 Cu2 Cu1 124.90(6) . .
I1 Cu2 Cu1 56.63(4) . .
Cu3 Cu2 Cu1 90.43(6) . .
N3 Cu3 I4 106.6(3) 1_566 .
N3 Cu3 I2 110.5(3) 1_566 .
I4 Cu3 I2 101.31(5) . .
N3 Cu3 I3 103.7(2) 1_566 .
I4 Cu3 I3 115.94(5) . .
I2 Cu3 I3 118.41(5) . .
N3 Cu3 Cu2 122.6(3) 1_566 .
I4 Cu3 Cu2 130.58(6) . .
I2 Cu3 Cu2 59.05(5) . .
I3 Cu3 Cu2 59.42(5) . .
N3 Cu3 Cu4 126.9(3) 1_566 .
I4 Cu3 Cu4 57.66(4) . .
I2 Cu3 Cu4 121.94(6) . .
I3 Cu3 Cu4 58.88(5) . .
Cu2 Cu3 Cu4 92.73(6) . .
N4 Cu4 I4 112.7(3) 2_666 .
N4 Cu4 I3 107.2(3) 2_666 .
I4 Cu4 I3 117.56(5) . .
N4 Cu4 I4 104.3(3) 2_666 2_677
I4 Cu4 I4 115.19(5) . 2_677
I3 Cu4 I4 98.16(5) . 2_677
N4 Cu4 Cu3 123.5(3) 2_666 .
I4 Cu4 Cu3 59.31(4) . .
I3 Cu4 Cu3 58.86(4) . .
I4 Cu4 Cu3 130.61(6) 2_677 .
N4 Cu4 Cu4 126.1(3) 2_666 2_677
I4 Cu4 Cu4 58.93(5) . 2_677
I3 Cu4 Cu4 124.03(7) . 2_677
I4 Cu4 Cu4 56.26(5) 2_677 2_677
Cu3 Cu4 Cu4 98.46(7) . 2_677
N5 Cu5 N5 180.000(5) 2_667 .
N6 Cu6 N6 180.0(5) . 2
Cu1 I1 Cu1 65.97(5) . 2_567
Cu1 I1 Cu2 65.08(5) . .
Cu1 I1 Cu2 103.90(5) 2_567 .
Cu2 I2 Cu3 61.37(5) . .
Cu2 I2 Cu1 64.82(5) . .
Cu3 I2 Cu1 95.57(5) . .
Cu2 I3 Cu3 61.14(5) . .
Cu2 I3 Cu4 95.85(5) . .
Cu3 I3 Cu4 62.26(5) . .
N1 C1 C2 123.1(11) . .
C1 C2 C3 120.4(12) . .
C2 C3 C4 117.1(9) . .
C2 C3 C11 122.1(10) . .
C4 C3 C11 120.7(11) . .
C5 C4 C3 117.5(11) . .
N1 C5 C4 125.3(11) . .
C7 C6 C11 121.5(11) . .
C6 C7 C8 121.9(11) . .
C7 C8 C9 117.8(9) . .
C7 C8 C12 121.0(10) . .
C9 C8 C12 121.1(10) . .
C10 C9 C8 120.4(10) . .
C9 C10 C11 120.6(11) . .
C6 C11 C10 117.8(9) . .
C6 C11 C3 120.5(10) . .
C10 C11 C3 121.6(10) . .
O1 C12 O2 125.1(10) . .
O1 C12 C8 117.4(10) . .
O2 C12 C8 117.5(11) . .
N2 C13 C14 126(2) . .
N2 C13 C17' 42.9(13) . .
C14 C13 C17' 87.9(18) . .
C15 C14 C13 121(2) . .
C14 C15 C23 123.6(19) . .
C14 C15 C16 116.5(15) . .
C23 C15 C16 119.1(14) . .
C17 C16 C15 118.6(17) . .
C17 C16 C17' 45.4(15) . .
C15 C16 C17' 84.6(15) . .
C23 C18 C19 123.3(16) . .
C20 C19 C18 114.6(16) . .
C21 C20 C19 128.2(19) . .
C21 C20 C24 118.1(14) . .
C19 C20 C24 113.3(16) . .
C20 C21 C22 116.3(19) . .
C21 C22 C23 121.4(18) . .
C18 C23 C15 121.9(14) . .
C18 C23 C22 115.1(13) . .
C15 C23 C22 121.0(15) . .
O4 C24 O3 133(2) . .
O4 C24 C20 115.3(15) . .
O3 C24 C20 111.1(17) . .
O4 C24 Sm2 68.9(14) . .
O3 C24 Sm2 64.7(12) . .
C20 C24 Sm2 159.3(13) . .
N3 C25 C26 123.8(10) . .
C25 C26 C27 118.0(11) . .
C28 C27 C26 117.4(9) . .
C28 C27 C35 121.9(10) . .
C26 C27 C35 120.6(10) . .
C29 C28 C27 119.2(10) . .
N3 C29 C28 124.0(10) . .
C31 C30 C35 119.6(10) . .
C30 C31 C32 120.3(10) . .
C33 C32 C31 119.9(9) . .
C33 C32 C36 119.6(9) . .
C31 C32 C36 120.5(9) . .
C32 C33 C34 120.1(10) . .
C35 C34 C33 120.2(10) . .
C34 C35 C30 119.8(9) . .
C34 C35 C27 120.4(10) . .
C30 C35 C27 119.7(9) . .
O6 C36 O5 124.0(9) . .
O6 C36 C32 117.5(9) . .
O5 C36 C32 118.4(10) . .
N4 C37 C38 122.5(18) . .
N4 C37 C41 38.6(9) . .
C38 C37 C41 86.2(13) . .
C39 C38 C37 114.2(18) . .
C38 C39 C40 128(2) . .
C38 C39 C47 114(2) . .
C40 C39 C47 117.7(18) . .
C39 C40 C41 105(2) . .
N4 C41 C40 140(2) . .
N4 C41 C37 37.4(10) . .
C40 C41 C37 104.5(17) . .
C43 C42 C47 128(2) . .
C42 C43 C44 115(2) . .
C45 C44 C43 119.4(15) . .
C45 C44 C48 119(2) . .
C43 C44 C48 120.2(18) . .
C46 C45 C44 119(2) . .
C47 C46 C45 120.4(19) . .
C42 C47 C46 117.4(17) . .
C42 C47 C39 125(2) . .
C46 C47 C39 116.1(19) . .
O7 C48 O8 116.2(15) . .
O7 C48 C44 125.4(19) . .
O8 C48 C44 118.4(17) . .
O7 C48 Sm1 61.0(10) . .
O8 C48 Sm1 56.8(8) . .
C44 C48 Sm1 165.9(15) . .
N5 C49 C50 124.6(11) . .
C49 C50 C51 120.4(11) . .
C50 C51 C52 114.5(10) . .
C50 C51 C59 123.3(10) . .
C52 C51 C59 122.1(9) . .
C53 C52 C51 122.4(11) . .
N5 C53 C52 121.4(11) . .
C55 C54 C59 121.0(10) . .
C54 C55 C56 120.8(10) . .
C55 C56 C57 118.3(9) . .
C55 C56 C60 122.5(9) . .
C57 C56 C60 119.0(9) . .
C58 C57 C56 120.2(9) . .
C57 C58 C59 121.8(9) . .
C58 C59 C54 117.6(9) . .
C58 C59 C51 119.8(9) . .
C54 C59 C51 122.5(9) . .
O9 C60 O10 126.3(10) . .
O9 C60 C56 116.6(9) . .
O10 C60 C56 117.0(10) . .
N6 C61 C62 123.4(9) . .
C61 C62 C63 120.8(9) . .
C62 C63 C64 115.7(8) . .
C62 C63 C71 122.8(9) . .
C64 C63 C71 121.5(9) . .
C65 C64 C63 120.3(9) . .
N6 C65 C64 123.2(9) . .
C67 C66 C71 120.6(9) . .
C68 C67 C66 120.6(9) . .
C69 C68 C67 118.9(8) . .
C69 C68 C72 120.1(9) . .
C67 C68 C72 121.0(9) . .
C70 C69 C68 120.4(9) . .
C71 C70 C69 121.8(9) . .
C70 C71 C66 117.7(8) . .
C70 C71 C63 121.1(9) . .
C66 C71 C63 121.1(8) . .
O12 C72 O11 124.2(9) . .
O12 C72 C68 117.4(9) . .
O11 C72 C68 118.4(10) . .
C1 N1 C5 116.6(8) . .
C1 N1 Cu1 122.4(7) . 2_567
C5 N1 Cu1 121.0(7) . 2_567
C13 N2 C17 116.4(14) . .
C13 N2 Cu2 126.9(12) . .
C17 N2 Cu2 115.6(9) . .
C25 N3 C29 117.3(8) . .
C25 N3 Cu3 121.6(7) . 1_544
C29 N3 Cu3 121.0(7) . 1_544
C37 N4 C41 104.0(15) . .
C37 N4 Cu4 131.1(11) . 2_666
C41 N4 Cu4 120.1(10) . 2_666
C49 N5 C53 116.4(9) . .
C49 N5 Cu5 124.2(8) . .
C53 N5 Cu5 119.4(8) . .
C61 N6 C65 116.7(7) . .
C61 N6 Cu6 120.9(6) . .
C65 N6 Cu6 122.4(6) . .
Cl' Cl O19 103(2) . .
Cl' Cl O20 74.2(15) . .
O19 Cl O20 137(2) . .
Cl' Cl O18 57.9(17) . .
O19 Cl O18 114(2) . .
O20 Cl O18 100.7(16) . .
Cl' Cl O17 18.8(12) . .
O19 Cl O17 89.6(16) . .
O20 Cl O17 74.8(14) . .
O18 Cl O17 75.3(16) . .
Cl Cl' O17 148.6(19) . .
Cl Cl' O18 90(2) . .
O17 Cl' O18 119(2) . .
Cl Cl' O20 69.7(14) . .
O17 Cl' O20 106.8(17) . .
O18 Cl' O20 112.2(17) . .
Cl Cl' O19 45.3(12) . .
O17 Cl' O19 110.1(15) . .
O18 Cl' O19 104.4(18) . .
O20 Cl' O19 103.3(13) . .
C12 O1 Sm3 145.1(7) . .
Sm3' O1 Sm3 18.26(18) . .
C12 O2 Sm1 169.7(11) . 1_455
C24 O3 Sm2 88.2(14) . .
C24 O4 Sm2 87.9(14) . .
C36 O5 Sm3 144.7(9) . 1_655
C36 O5 Sm1 114.5(7) . 2_656
Sm3 O5 Sm1 99.8(3) 1_655 2_656
C36 O6 Sm1 146.8(8) . .
C48 O7 Sm1 95.0(12) . .
C48 O8 Sm1 97.0(10) . .
C60 O9 Sm1 131.6(6) . .
C60 O10 Sm3 126.8(9) . 2_556
C60 O10 Sm2 119.8(8) . .
Sm3 O10 Sm2 83.3(2) 2_556 .
C72 O11 Sm3' 118.5(7) . .
C72 O11 Sm3 132.5(7) . .
Sm3' O11 Sm3 18.35(17) . .
C72 O12 Sm2 154.3(7) . .
Sm1 O15 Sm3 116.4(3) . 2_556
Sm1 O15 Sm2 113.5(4) . .
Sm3 O15 Sm2 102.8(3) 2_556 .
C73 O14 Sm2 159(2) . .
C73 O14 Sm1 89.2(18) . .
Sm2 O14 Sm1 109.6(7) . .
Sm3' O16 Sm3 125.4(5) . 2_556
Sm3' O16 Sm2 115.4(5) . .
Sm3 O16 Sm2 102.8(3) 2_556 .
Sm3' O16 Sm3 17.86(18) . .
Sm3 O16 Sm3 108.1(4) 2_556 .
Sm2 O16 Sm3 129.5(4) . .
Cl O20 Cl' 36.1(8) . .
Cl O19 Cl' 31.8(11) . .
Cl' O17 Cl 12.6(8) . .
Cl' O18 Cl 32.5(8) . .
C17' C17 C16 85.2(18) . .
C17' C17 N2 54.1(15) . .
C16 C17 N2 118.0(17) . .
C73 O13 Sm1 95.1(19) . .
Sm3' O3W Sm3 7.7(2) . .
O13 C73 O14 117(3) . .
O13 C73 C74 126(3) . .
O14 C73 C74 117(3) . .
O13 C73 Sm1 57.7(17) . .
O14 C73 Sm1 60.6(15) . .
C74 C73 Sm1 169(2) . .
Cu4 I4 Cu3 63.03(5) . .
Cu4 I4 Cu4 64.81(6) . 2_677
Cu3 I4 Cu4 104.86(5) . 2_677

loop_
_geom_bond_atom_site_label_1
_geom_bond_atom_site_label_2
_geom_bond_distance
_geom_bond_site_symmetry_2
Sm1 O2 2.302(12) 1_655
Sm1 O9 2.316(7) .
Sm1 O6 2.329(9) .
Sm1 O15 2.349(8) .
Sm1 O13 2.407(18) .
Sm1 O8 2.460(10) .
Sm1 O14 2.471(18) .
Sm1 O7 2.563(13) .
Sm1 O5 2.860(9) 2_656
Sm2 O2W 2.323(15) .
Sm2 O12 2.359(7) .
Sm2 O14 2.367(15) .
Sm2 O15 2.377(8) .
Sm2 O16 2.377(11) .
Sm2 O3 2.435(15) .
Sm2 O4 2.513(11) .
Sm2 O1W 2.586(17) .
Sm2 O10 2.957(10) .
Sm3 O11 2.357(7) .
Sm3 O5 2.359(8) 1_455
Sm3 O16 2.360(10) 2_556
Sm3 O15 2.361(8) 2_556
Sm3 O1 2.387(7) .
Sm3 O16 2.419(8) .
Sm3 O3W 2.533(14) .
Sm3 O10 2.599(10) 2_556
Cu1 N1 2.053(7) 2_567
Cu1 I1 2.6152(15) .
Cu1 I2 2.6580(15) .
Cu1 I1 2.6581(15) 2_567
Cu1 Cu2 2.840(2) .
Cu1 Cu1 2.871(3) 2_567
Cu2 N2 2.040(8) .
Cu2 I2 2.6408(16) .
Cu2 I3 2.6569(17) .
Cu2 I1 2.6640(16) .
Cu2 Cu3 2.703(2) .
Cu3 N3 2.056(7) 1_566
Cu3 I4 2.6515(15) .
Cu3 I2 2.6556(15) .
Cu3 I3 2.6575(16) .
Cu4 N4 2.026(9) 2_666
Cu4 I4 2.6050(16) .
Cu4 I3 2.6579(15) .
Cu4 I4 2.6832(16) 2_677
Cu5 N5 1.905(9) 2_667
Cu5 N5 1.905(9) .
Cu6 N6 1.907(7) .
Cu6 N6 1.907(7) 2
I1 Cu1 2.6581(15) 2_567
C1 N1 1.318(14) .
C1 C2 1.385(14) .
C2 C3 1.395(18) .
C3 C4 1.396(17) .
C3 C11 1.482(12) .
C4 C5 1.389(13) .
C5 N1 1.341(15) .
C6 C7 1.366(14) .
C6 C11 1.375(16) .
C7 C8 1.384(16) .
C8 C9 1.397(16) .
C8 C12 1.489(13) .
C9 C10 1.392(13) .
C10 C11 1.405(16) .
C12 O1 1.255(16) .
C12 O2 1.273(17) .
C13 N2 1.24(3) .
C13 C14 1.41(3) .
C13 C17' 1.87(4) .
C14 C15 1.31(3) .
C15 C23 1.464(16) .
C15 C16 1.51(3) .
C16 C17 1.38(2) .
C18 C23 1.32(2) .
C18 C19 1.44(2) .
C19 C20 1.32(2) .
C20 C21 1.31(3) .
C20 C24 1.76(3) .
C21 C22 1.36(2) .
C22 C23 1.47(2) .
C24 O4 1.06(2) .
C24 O3 1.23(2) .
C25 N3 1.327(14) .
C25 C26 1.387(14) .
C26 C27 1.412(16) .
C27 C28 1.387(16) .
C27 C35 1.487(12) .
C28 C29 1.371(14) .
C29 N3 1.327(13) .
C30 C31 1.387(12) .
C30 C35 1.423(15) .
C31 C32 1.399(14) .
C32 C33 1.398(15) .
C32 C36 1.513(12) .
C33 C34 1.398(12) .
C34 C35 1.384(15) .
C36 O6 1.205(14) .
C36 O5 1.253(14) .
C37 N4 1.26(2) .
C37 C38 1.52(3) .
C37 C41 2.01(3) .
C38 C39 1.22(3) .
C39 C40 1.29(3) .
C39 C47 1.60(3) .
C40 C41 1.36(2) .
C41 N4 1.29(2) .
C42 C43 1.33(2) .
C42 C47 1.34(3) .
C43 C44 1.48(3) .
C44 C45 1.41(3) .
C44 C48 1.50(2) .
C45 C46 1.40(2) .
C46 C47 1.40(3) .
C48 O7 1.19(2) .
C48 O8 1.30(2) .
C49 N5 1.327(17) .
C49 C50 1.367(15) .
C50 C51 1.382(15) .
C51 C52 1.402(16) .
C51 C59 1.484(12) .
C52 C53 1.363(15) .
C53 N5 1.357(16) .
C54 C55 1.386(14) .
C54 C59 1.392(16) .
C55 C56 1.392(15) .
C56 C57 1.398(14) .
C56 C60 1.513(13) .
C57 C58 1.381(12) .
C58 C59 1.390(14) .
C60 O9 1.216(14) .
C60 O10 1.249(13) .
C61 N6 1.348(13) .
C61 C62 1.377(11) .
C62 C63 1.399(13) .
C63 C64 1.412(14) .
C63 C71 1.467(11) .
C64 C65 1.379(11) .
C65 N6 1.355(12) .
C66 C67 1.390(11) .
C66 C71 1.411(13) .
C67 C68 1.389(14) .
C68 C69 1.388(14) .
C68 C72 1.508(11) .
C69 C70 1.385(13) .
C70 C71 1.379(14) .
C72 O12 1.243(14) .
C72 O11 1.264(14) .
N1 Cu1 2.053(7) 2_567
N2 C17 1.49(2) .
N3 Cu3 2.056(7) 1_544
N4 Cu4 2.026(9) 2_666
Cl Cl' 0.875(16) .
Cl O19 1.18(2) .
Cl O20 1.39(2) .
Cl O18 1.63(3) .
Cl O17 2.09(4) .
Cl' O17 1.29(3) .
Cl' O18 1.38(2) .
Cl' O20 1.428(19) .
Cl' O19 1.62(2) .
O2 Sm1 2.302(12) 1_455
O5 Sm3 2.359(8) 1_655
O5 Sm1 2.860(9) 2_656
O10 Sm3 2.599(10) 2_556
O15 Sm3 2.361(8) 2_556
O14 C73 1.43(4) .
O16 Sm3 2.360(10) 2_556
O13 C73 1.30(4) .
C73 C74 1.58(5) .
I4 Cu4 2.6832(16) 2_677
